data_2107627
loop_
_publ_author_name
'Madsen, Solveig R.'
'Moggach, Stephen A.'
'Overgaard, Jacob'
'Brummerstedt Iversen, Bo'

_publ_section_title
;
 Anisotropic compressibility of the coordination polymer emim[Mn(btc)]
;
_journal_issue 3
_journal_name_full 'Acta Crystallographica Section B'
_journal_page_first 389
_journal_page_last 394
_journal_paper_doi 10.1107/S2052520616005515
_journal_volume 72
_journal_year 2016
_chemical_formula_moiety 'C9 H3 Mn O6, C6 H11 N2'
_chemical_formula_sum 'C15 H14 Mn N2 O6'
_chemical_formula_weight 373.22
_chemical_name_systematic
;
 ?
;
_space_group_crystal_system orthorhombic
_space_group_IT_number 61
_space_group_name_Hall '-P 2ac 2ab'
_space_group_name_H-M_alt 'P b c a'
_symmetry_space_group_name_Hall '-P 2ac 2ab'
_symmetry_space_group_name_H-M 'P b c a'
_atom_sites_solution_hydrogens geom
_atom_sites_solution_primary direct
_atom_sites_solution_secondary difmap
_audit_creation_method
;
  Olex2 1.2
  (compiled Apr 23 2013 17:59:47, GUI svn.r4466)
;
_cell_angle_alpha 90
_cell_angle_beta 90
_cell_angle_gamma 90
_cell_formula_units_Z 8
_cell_length_a 14.140(5)
_cell_length_b 11.319(5)
_cell_length_c 16.600(6)
_cell_measurement_pressure 431E4(16)
_cell_measurement_reflns_used 843
_cell_measurement_temperature 296(2)
_cell_measurement_theta_max 13.72
_cell_measurement_theta_min 3.37
_cell_volume 2656.8(18)
_computing_cell_refinement 'Bruker SAINT'
_computing_data_collection 'Bruker APEX2'
_computing_data_reduction 'Bruker SAINT'
_computing_molecular_graphics
;
O. V. Dolomanov, L. J. Bourhis, R. J. Gildea, J. A. K. Howard and H. Puschmann,
OLEX2: a complete structure solution, refinement and analysis program.
J. Appl. Cryst. (2009). 42, 339-341.
;
_computing_publication_material
;
O. V. Dolomanov, L. J. Bourhis, R. J. Gildea, J. A. K. Howard and H. Puschmann,
OLEX2: a complete structure solution, refinement and analysis program.
J. Appl. Cryst. (2009). 42, 339-341.
;
_computing_structure_refinement
;
XL, G.M. Sheldrick, Acta Cryst.
(2008). A64, 112-122
;
_diffrn_ambient_temperature 296.15
_diffrn_measured_fraction_theta_full 0.155
_diffrn_measured_fraction_theta_max 0.871
_diffrn_measurement_device_type 'Bruker APEX-II CCD'
_diffrn_measurement_method '\f and \w scans'
_diffrn_radiation_type MoK\a
_diffrn_radiation_wavelength 0.71073
_diffrn_reflns_av_R_equivalents 0.1109
_diffrn_reflns_limit_h_max 9
_diffrn_reflns_limit_h_min -9
_diffrn_reflns_limit_k_max 6
_diffrn_reflns_limit_k_min -7
_diffrn_reflns_limit_l_max 10
_diffrn_reflns_limit_l_min -10
_diffrn_reflns_number 1894
_diffrn_reflns_theta_full 25.242
_diffrn_reflns_theta_max 13.865
_diffrn_reflns_theta_min 3.367
_exptl_absorpt_coefficient_mu 1.034
_exptl_absorpt_correction_T_max 0.7437
_exptl_absorpt_correction_T_min 0.4702
_exptl_absorpt_correction_type multi-scan
_exptl_absorpt_process_details SADABS
_exptl_crystal_colour colorless
_exptl_crystal_density_diffrn 1.866
_exptl_crystal_density_method 'not measured'
_exptl_crystal_description prismatic
_exptl_crystal_F_000 1528
_exptl_crystal_size_max 0.1
_exptl_crystal_size_mid 0.08
_exptl_crystal_size_min 0.08
_refine_diff_density_max 0.647
_refine_diff_density_min -0.643
_refine_ls_extinction_method none
_refine_ls_goodness_of_fit_ref 1.289
_refine_ls_hydrogen_treatment constr
_refine_ls_matrix_type full
_refine_ls_number_parameters 99
_refine_ls_number_reflns 372
_refine_ls_number_restraints 43
_refine_ls_restrained_S_all 1.218
_refine_ls_R_factor_all 0.1345
_refine_ls_R_factor_gt 0.1022
_refine_ls_shift/su_max 0.000
_refine_ls_shift/su_mean 0.000
_refine_ls_structure_factor_coef Fsqd
_refine_ls_weighting_details 'w=1/[\s^2^(Fo^2^)+(0.2000P)^2^] where P=(Fo^2^+2Fc^2^)/3'
_refine_ls_weighting_scheme calc
_refine_ls_wR_factor_gt 0.2756
_refine_ls_wR_factor_ref 0.2986
_reflns_number_gt 267
_reflns_number_total 372
_reflns_threshold_expression 'I > 2\s(I)'
_cod_data_source_file bm5080sup1.cif
_cod_data_source_block mn6b13s1_4.3GPa
_cod_original_cell_volume 2656.9(17)
_cod_database_code 2107627

loop_
_space_group_symop_operation_xyz
'x, y, z'
'-x+1/2, -y, z+1/2'
'-x, y+1/2, -z+1/2'
'x+1/2, -y+1/2, -z'
'-x, -y, -z'
'x-1/2, y, -z-1/2'
'x, -y-1/2, z-1/2'
'-x-1/2, y-1/2, z'

loop_
_atom_site_type_symbol
_atom_site_label
_atom_site_fract_x
_atom_site_fract_y
_atom_site_fract_z
_atom_site_U_iso_or_equiv
_atom_site_adp_type
_atom_site_calc_flag
_atom_site_occupancy
Mn Mn1 0.6118(4) 0.4661(6) 0.5563(4) 0.047(5) Uiso d 1
O O5 0.6986(17) 0.476(3) 0.4476(15) 0.051(10) Uiso d 1
O O6 0.7158(18) 0.619(3) 0.537(2) 0.064(11) Uiso d 1
O O3 0.6092(16) 0.296(2) 0.6352(16) 0.051(10) Uiso d 1
O O2 0.5168(16) 0.552(2) 0.6356(15) 0.038(9) Uiso d 1
C C6 0.362(3) 0.790(4) 0.561(3) 0.049(14) Uiso d 1
H H6 0.3694 0.7786 0.5054 0.059 Uiso calc 1
C C12 0.347(3) 0.197(4) 0.756(2) 0.080(13) Uiso d 1
H H12 0.3228 0.1210 0.7614 0.096 Uiso calc 1
C C10 0.389(3) 0.181(4) 0.604(2) 0.082(17) Uiso d 1
H H10A 0.3283 0.1483 0.5905 0.123 Uiso calc 1
H H10B 0.4355 0.1195 0.6047 0.123 Uiso calc 1
H H10C 0.4062 0.2393 0.5645 0.123 Uiso calc 1
C C13 0.349(3) 0.274(4) 0.818(2) 0.062(14) Uiso d 1
H H13 0.3244 0.2660 0.8702 0.075 Uiso calc 1
C C14 0.412(3) 0.478(4) 0.828(3) 0.093(19) Uiso d 1
H H14A 0.3608 0.5320 0.8147 0.112 Uiso calc 1
H H14B 0.4701 0.5127 0.8084 0.112 Uiso calc 1
N N1 0.384(2) 0.237(3) 0.684(2) 0.081(13) Uiso d 1
O O1 0.4982(15) 0.378(2) 0.4913(17) 0.045(10) Uiso d 1
C C9 0.738(3) 0.577(5) 0.474(3) 0.067(16) Uiso d 1
C C4 0.705(3) 0.398(4) 0.829(2) 0.037(13) Uiso d 1
H H4 0.7472 0.4547 0.8094 0.045 Uiso calc 1
C C8 0.652(3) 0.368(5) 0.689(3) 0.057(13) Uiso d 1
C C5 0.699(3) 0.371(4) 0.911(3) 0.034(12) Uiso d 1
C C7 0.481(3) 0.633(4) 0.583(3) 0.057(15) Uiso d 1
O O4 0.7042(18) 0.448(3) 0.6632(15) 0.054(10) Uiso d 1
C C15 0.418(3) 0.468(4) 0.918(3) 0.11(2) Uiso d 1
H H15A 0.3687 0.4160 0.9370 0.169 Uiso calc 1
H H15B 0.4099 0.5444 0.9418 0.169 Uiso calc 1
H H15C 0.4783 0.4362 0.9328 0.169 Uiso calc 1
N N2 0.396(2) 0.368(3) 0.785(2) 0.081(12) Uiso d 1
C C11 0.414(2) 0.345(3) 0.707(2) 0.069(13) Uiso d 1
H H11 0.4444 0.3982 0.6721 0.083 Uiso calc 1
C C2 0.596(3) 0.244(4) 0.803(2) 0.039(13) Uiso d 1
H H2 0.5666 0.1943 0.7654 0.047 Uiso calc 1
C C1 0.414(3) 0.721(4) 0.617(3) 0.032(13) Uiso d 1
C C3 0.645(3) 0.335(4) 0.778(3) 0.028(12) Uiso d 1

loop_
_atom_type_symbol
_atom_type_description
_atom_type_scat_dispersion_real
_atom_type_scat_dispersion_imag
_atom_type_scat_source
C C 0.0033 0.0016 'International Tables Vol C Tables 4.2.6.8 and 6.1.1.4'
H H 0.0000 0.0000 'International Tables Vol C Tables 4.2.6.8 and 6.1.1.4'
N N 0.0061 0.0033 'International Tables Vol C Tables 4.2.6.8 and 6.1.1.4'
O O 0.0106 0.0060 'International Tables Vol C Tables 4.2.6.8 and 6.1.1.4'
Mn Mn 0.3368 0.7283 'International Tables Vol C Tables 4.2.6.8 and 6.1.1.4'

loop_
_geom_angle_atom_site_label_1
_geom_angle_atom_site_label_2
_geom_angle_atom_site_label_3
_geom_angle_site_symmetry_1
_geom_angle_site_symmetry_3
_geom_angle
O5 Mn1 O6 . . 59.0(11)
O5 Mn1 O3 . . 121.1(10)
O5 Mn1 O1 . 5_666 93.0(9)
O5 Mn1 C9 . . 31.4(13)
O5 Mn1 C8 . . 127.8(12)
O5 Mn1 O4 . . 109.6(10)
O6 Mn1 O3 . . 135.4(10)
O6 Mn1 O1 . 5_666 79.7(8)
O6 Mn1 C9 . . 27.7(12)
O6 Mn1 C8 . . 107.8(15)
O3 Mn1 O1 . 5_666 139.2(8)
O3 Mn1 C9 . . 135.5(12)
O3 Mn1 C8 . . 32.0(11)
O2 Mn1 O5 . . 147.9(11)
O2 Mn1 O6 . . 98.5(11)
O2 Mn1 O3 . . 91.1(10)
O2 Mn1 O1 . . 92.9(10)
O2 Mn1 O1 . 5_666 58.3(9)
O2 Mn1 C9 . . 123.2(15)
O2 Mn1 C8 . . 78.7(13)
O2 Mn1 O4 . . 85.3(10)
O1 Mn1 O5 . . 91.7(10)
O1 Mn1 O6 . . 138.6(10)
O1 Mn1 O3 . . 83.6(11)
O1 Mn1 O1 . 5_666 72.9(11)
O1 Mn1 C9 . . 118.0(13)
O1 Mn1 C9 5_666 . 85.2(12)
O1 Mn1 C8 5_666 . 136.9(13)
O1 Mn1 C8 . . 113.4(15)
O1 Mn1 O4 . . 142.2(11)
C8 Mn1 C9 . . 121.4(15)
O4 Mn1 O6 . . 78.7(11)
O4 Mn1 O3 . . 58.7(10)
O4 Mn1 O1 . 5_666 133.8(10)
O4 Mn1 C9 . . 93.7(13)
O4 Mn1 C8 . . 29.3(10)
C9 O5 Mn1 . . 91(3)
C9 O6 Mn1 . . 89(4)
C8 O3 Mn1 . . 82(3)
C7 O2 Mn1 . . 99(3)
C5 C6 C1 3_656 . 118(5)
C13 C12 N1 . . 116(3)
C12 C13 N2 . . 102(3)
N2 C14 C15 . . 115(4)
C12 N1 C10 . . 131(4)
C11 N1 C12 . . 101(3)
C11 N1 C10 . . 128(4)
Mn1 O1 Mn1 . 5_666 107.1(11)
C7 O1 Mn1 5_666 5_666 85(3)
C7 O1 Mn1 5_666 . 111(2)
O5 C9 Mn1 . . 58(2)
O5 C9 C5 . 2_664 111(5)
O6 C9 Mn1 . . 63(3)
O6 C9 O5 . . 121(5)
O6 C9 C5 . 2_664 128(6)
C5 C9 Mn1 2_664 . 168(4)
C3 C4 C5 . . 115(4)
O3 C8 Mn1 . . 66(2)
O3 C8 C3 . . 117(5)
O4 C8 Mn1 . . 61(3)
O4 C8 O3 . . 118(5)
O4 C8 C3 . . 124(5)
C3 C8 Mn1 . . 159(3)
C6 C5 C9 3_646 2_665 114(5)
C6 C5 C4 3_646 . 123(5)
C4 C5 C9 . 2_665 123(5)
O2 C7 C1 . . 116(4)
O1 C7 O2 5_666 . 118(4)
O1 C7 C1 5_666 . 126(5)
C8 O4 Mn1 . . 90(3)
C13 N2 C14 . . 123(4)
C11 N2 C13 . . 110(4)
C11 N2 C14 . . 127(4)
N1 C11 N2 . . 112(4)
C3 C2 C1 . 3_646 120(4)
C6 C1 C7 . . 116(4)
C2 C1 C6 3_656 . 120(4)
C2 C1 C7 3_656 . 124(5)
C4 C3 C8 . . 114(5)
C2 C3 C4 . . 123(5)
C2 C3 C8 . . 122(5)

loop_
_geom_bond_atom_site_label_1
_geom_bond_atom_site_label_2
_geom_bond_site_symmetry_2
_geom_bond_distance
Mn1 O5 . 2.18(3)
Mn1 O6 . 2.29(3)
Mn1 O3 . 2.33(3)
Mn1 O2 . 2.12(2)
Mn1 O1 5_666 2.48(2)
Mn1 O1 . 2.18(2)
Mn1 C9 . 2.57(5)
Mn1 C8 . 2.53(5)
Mn1 O4 . 2.21(3)
O5 C9 . 1.34(5)
O6 C9 . 1.19(5)
O3 C8 . 1.35(5)
O2 C7 . 1.37(4)
C6 C5 3_656 1.34(4)
C6 C1 . 1.42(4)
C12 C13 . 1.36(2)
C12 N1 . 1.38(2)
C10 N1 . 1.48(2)
C13 N2 . 1.37(2)
C14 C15 . 1.50(2)
C14 N2 . 1.45(2)
N1 C11 . 1.35(2)
O1 Mn1 5_666 2.48(2)
O1 C7 5_666 1.27(4)
C9 C5 2_664 1.50(5)
C4 C5 . 1.40(4)
C4 C3 . 1.40(4)
C8 O4 . 1.24(5)
C8 C3 . 1.53(5)
C5 C6 3_646 1.34(5)
C5 C9 2_665 1.50(5)
C7 O1 5_666 1.27(4)
C7 C1 . 1.48(4)
N2 C11 . 1.36(2)
C2 C1 3_646 1.36(4)
C2 C3 . 1.31(4)
C1 C2 3_656 1.36(4)

_cod_database_fobs_code 2107627
